data_8103299
loop_
_publ_author_name
'Gerhard Laus'
'Klaus Wurst'
'Herwig Schottenberger'

_publ_section_title
;
 Crystal structure of
 trans-dichlorobis[(E)-2-(1-methoxyimidazol-2-yl)-2-oxoacetaldehyde
 O-methyl oxime]palladium(II), PdCl2(C7H9N3O3)2
;
_journal_issue 1
_journal_name_full 'Zeitschrift f\"ur Kristallographie - New Crystal Structures'
_journal_page_first 17
_journal_volume 227
_journal_year 2012
_chemical_formula_sum 'C14 H18 Cl2 N6 O6 Pd'
_chemical_formula_weight 543.64
_space_group_IT_number 2
_symmetry_cell_setting triclinic
_symmetry_space_group_name_Hall '-P 1'
_symmetry_space_group_name_H-M 'P -1'
_atom_sites_solution_hydrogens geom
_atom_sites_solution_primary direct
_atom_sites_solution_secondary difmap
_audit_creation_method SHELXL-97
_cell_angle_alpha 73.605(3)
_cell_angle_beta 76.146(4)
_cell_angle_gamma 70.823(4)
_cell_formula_units_Z 1
_cell_length_a 7.4741(5)
_cell_length_b 8.3215(5)
_cell_length_c 9.1618(6)
_cell_measurement_reflns_used 9170
_cell_measurement_temperature 233(2)
_cell_measurement_theta_max 26.0
_cell_measurement_theta_min 1.0
_cell_volume 509.51(6)
_computing_data_collection COLLECT
_computing_data_reduction 'DENZO and SCALEPACK'
_computing_structure_refinement 'SHELXL-97 (Sheldrick, 1997)'
_computing_structure_solution 'SHELXS-97 (Sheldrick, 1990)'
_diffrn_ambient_temperature 233(2)
_diffrn_measured_fraction_theta_full 0.985
_diffrn_measured_fraction_theta_max 0.985
_diffrn_measurement_device_type 'Nonius KappaCCD'
_diffrn_measurement_method 'phi- and omega-scans'
_diffrn_radiation_monochromator graphite
_diffrn_radiation_source 'fine-focus sealed tube'
_diffrn_radiation_type MoK\a
_diffrn_radiation_wavelength 0.71073
_diffrn_reflns_av_R_equivalents 0.0198
_diffrn_reflns_av_sigmaI/netI 0.0339
_diffrn_reflns_limit_h_max 9
_diffrn_reflns_limit_h_min -9
_diffrn_reflns_limit_k_max 10
_diffrn_reflns_limit_k_min -10
_diffrn_reflns_limit_l_max 11
_diffrn_reflns_limit_l_min -9
_diffrn_reflns_number 3118
_diffrn_reflns_theta_full 26.00
_diffrn_reflns_theta_max 26.00
_diffrn_reflns_theta_min 2.35
_diffrn_standards_number 0
_exptl_absorpt_coefficient_mu 1.217
_exptl_absorpt_correction_type none
_exptl_crystal_colour colorless
_exptl_crystal_density_diffrn 1.772
_exptl_crystal_density_method 'not measured'
_exptl_crystal_description prism
_exptl_crystal_F_000 272
_exptl_crystal_size_max 0.15
_exptl_crystal_size_mid 0.08
_exptl_crystal_size_min 0.06
_refine_diff_density_max 0.284
_refine_diff_density_min -0.417
_refine_diff_density_rms 0.055
_refine_ls_extinction_coef 0.0132(15)
_refine_ls_extinction_expression Fc^*^=kFc[1+0.001xFc^2^\l^3^/sin(2\q)]^-1/4^
_refine_ls_extinction_method SHELXL
_refine_ls_goodness_of_fit_ref 1.092
_refine_ls_hydrogen_treatment constr
_refine_ls_matrix_type full
_refine_ls_number_parameters 136
_refine_ls_number_reflns 1970
_refine_ls_number_restraints 0
_refine_ls_restrained_S_all 1.092
_refine_ls_R_factor_all 0.0213
_refine_ls_R_factor_gt 0.0200
_refine_ls_shift/su_max 0.001
_refine_ls_shift/su_mean 0.000
_refine_ls_structure_factor_coef Fsqd
_refine_ls_weighting_details 'calc w=1/[\s^2^(Fo^2^)+(0.0000P)^2^+0.2417P] where P=(Fo^2^+2Fc^2^)/3'
_refine_ls_weighting_scheme calc
_refine_ls_wR_factor_gt 0.0474
_refine_ls_wR_factor_ref 0.0482
_reflns_number_gt 1906
_reflns_number_total 1970
_reflns_threshold_expression >2sigma(I)
_cod_data_source_file 1267-3641.cff
_cod_data_source_block s257
_cod_original_sg_symbol_H-M P-1
_cod_database_code 8103299

loop_
_symmetry_equiv_pos_as_xyz
'x, y, z'
'-x, -y, -z'

loop_
_atom_site_label
_atom_site_type_symbol
_atom_site_fract_x
_atom_site_fract_y
_atom_site_fract_z
_atom_site_U_iso_or_equiv
_atom_site_adp_type
_atom_site_occupancy
_atom_site_symmetry_multiplicity
_atom_site_calc_flag
_atom_site_refinement_flags
Pd1 Pd 0.0000 0.0000 0.0000 0.02313(9) Uani 1 2 d S
Cl1 Cl 0.17900(9) 0.18608(7) -0.02165(6) 0.03882(15) Uani 1 1 d .
N1 N 0.0408(2) -0.10331(19) 0.22076(17) 0.0244(3) Uani 1 1 d .
N2 N 0.0007(2) -0.2050(2) 0.46816(17) 0.0268(4) Uani 1 1 d .
N3 N -0.3375(2) 0.1864(2) 0.24609(19) 0.0303(4) Uani 1 1 d .
O1 O -0.0927(2) -0.23046(18) 0.61858(15) 0.0350(3) Uani 1 1 d .
O2 O -0.3706(2) -0.2259(2) 0.42412(17) 0.0404(4) Uani 1 1 d .
O3 O -0.4543(2) 0.34149(19) 0.1771(2) 0.0429(4) Uani 1 1 d .
C1 C -0.0896(3) -0.1352(2) 0.3443(2) 0.0240(4) Uani 1 1 d .
C2 C 0.2148(3) -0.1545(3) 0.2702(2) 0.0298(4) Uani 1 1 d .
H2 H 0.3324 -0.1479 0.2066 0.036 Uiso 1 1 calc .
C3 C 0.1905(3) -0.2159(3) 0.4248(2) 0.0318(5) Uani 1 1 d .
H3 H 0.2850 -0.2574 0.4886 0.038 Uiso 1 1 calc .
C4 C -0.2982(3) -0.1104(3) 0.3515(2) 0.0278(4) Uani 1 1 d .
C5 C -0.4099(3) 0.0602(3) 0.2733(2) 0.0318(5) Uani 1 1 d .
H5 H -0.5282 0.0753 0.2449 0.038 Uiso 1 1 calc .
C6 C -0.0784(4) -0.4125(3) 0.6846(3) 0.0399(5) Uani 1 1 d .
H6A H -0.1575 -0.4499 0.6383 0.060 Uiso 1 1 calc R
H6B H -0.1223 -0.4290 0.7950 0.060 Uiso 1 1 calc R
H6C H 0.0542 -0.4810 0.6650 0.060 Uiso 1 1 calc R
C7 C -0.3648(4) 0.4776(3) 0.1515(3) 0.0525(7) Uani 1 1 d .
H7A H -0.3717 0.5052 0.2491 0.079 Uiso 1 1 calc R
H7B H -0.4308 0.5807 0.0828 0.079 Uiso 1 1 calc R
H7C H -0.2314 0.4389 0.1052 0.079 Uiso 1 1 calc R

loop_
_atom_site_aniso_label
_atom_site_aniso_U_11
_atom_site_aniso_U_22
_atom_site_aniso_U_33
_atom_site_aniso_U_23
_atom_site_aniso_U_13
_atom_site_aniso_U_12
Pd1 0.02461(14) 0.02468(13) 0.02176(13) -0.00515(8) -0.00122(8) -0.01089(9)
Cl1 0.0526(4) 0.0431(3) 0.0328(3) -0.0062(2) -0.0047(2) -0.0327(3)
N1 0.0235(8) 0.0255(8) 0.0254(8) -0.0046(6) -0.0039(6) -0.0095(7)
N2 0.0311(9) 0.0289(8) 0.0208(8) -0.0045(7) -0.0040(7) -0.0099(7)
N3 0.0269(9) 0.0316(9) 0.0297(9) -0.0073(7) -0.0070(7) -0.0027(7)
O1 0.0465(9) 0.0353(8) 0.0201(7) -0.0058(6) -0.0024(6) -0.0098(7)
O2 0.0328(8) 0.0468(9) 0.0392(9) 0.0015(7) -0.0012(7) -0.0206(7)
O3 0.0364(9) 0.0310(8) 0.0595(10) -0.0028(7) -0.0210(8) -0.0041(7)
C1 0.0262(10) 0.0238(9) 0.0229(9) -0.0046(7) -0.0040(8) -0.0087(8)
C2 0.0229(10) 0.0301(10) 0.0374(11) -0.0057(9) -0.0066(8) -0.0090(8)
C3 0.0287(11) 0.0316(10) 0.0377(12) -0.0055(9) -0.0131(9) -0.0083(9)
C4 0.0264(10) 0.0348(11) 0.0244(10) -0.0093(8) -0.0017(8) -0.0108(9)
C5 0.0222(10) 0.0366(11) 0.0374(12) -0.0104(9) -0.0073(8) -0.0057(9)
C6 0.0467(14) 0.0367(12) 0.0303(11) 0.0020(9) -0.0051(10) -0.0127(11)
C7 0.0610(17) 0.0352(13) 0.0654(17) -0.0042(12) -0.0242(14) -0.0147(12)

loop_
_atom_type_symbol
_atom_type_description
_atom_type_scat_dispersion_real
_atom_type_scat_dispersion_imag
_atom_type_scat_source
C C 0.0033 0.0016 'International Tables Vol C Tables 4.2.6.8 and 6.1.1.4'
H H 0.0000 0.0000 'International Tables Vol C Tables 4.2.6.8 and 6.1.1.4'
N N 0.0061 0.0033 'International Tables Vol C Tables 4.2.6.8 and 6.1.1.4'
O O 0.0106 0.0060 'International Tables Vol C Tables 4.2.6.8 and 6.1.1.4'
Cl Cl 0.1484 0.1585 'International Tables Vol C Tables 4.2.6.8 and 6.1.1.4'
Pd Pd -0.9988 1.0072 'International Tables Vol C Tables 4.2.6.8 and 6.1.1.4'

loop_
_geom_angle_atom_site_label_1
_geom_angle_atom_site_label_2
_geom_angle_atom_site_label_3
_geom_angle
_geom_angle_site_symmetry_1
_geom_angle_site_symmetry_3
N1 Pd1 N1 180.0 2 .
N1 Pd1 Cl1 90.23(4) 2 .
N1 Pd1 Cl1 89.77(4) . .
N1 Pd1 Cl1 89.77(4) 2 2
N1 Pd1 Cl1 90.23(4) . 2
Cl1 Pd1 Cl1 180.000(16) . 2
C1 N1 C2 107.24(16) . .
C1 N1 Pd1 127.98(13) . .
C2 N1 Pd1 124.77(13) . .
C1 N2 C3 109.98(16) . .
C1 N2 O1 124.03(17) . .
C3 N2 O1 124.98(16) . .
C5 N3 O3 112.18(16) . .
N2 O1 C6 111.49(15) . .
N3 O3 C7 109.11(16) . .
N1 C1 N2 107.99(17) . .
N1 C1 C4 128.37(17) . .
N2 C1 C4 123.57(17) . .
C3 C2 N1 109.38(18) . .
C2 C3 N2 105.38(17) . .
O2 C4 C5 122.56(18) . .
O2 C4 C1 120.19(18) . .
C5 C4 C1 117.21(17) . .
N3 C5 C4 116.25(17) . .

loop_
_geom_bond_atom_site_label_1
_geom_bond_atom_site_label_2
_geom_bond_distance
_geom_bond_site_symmetry_2
Pd1 N1 2.0161(15) 2
Pd1 N1 2.0161(15) .
Pd1 Cl1 2.2994(5) .
Pd1 Cl1 2.2994(5) 2
N1 C1 1.332(2) .
N1 C2 1.374(2) .
N2 C1 1.349(2) .
N2 C3 1.358(3) .
N2 O1 1.379(2) .
N3 C5 1.272(3) .
N3 O3 1.375(2) .
O1 C6 1.442(2) .
O2 C4 1.212(2) .
O3 C7 1.434(3) .
C1 C4 1.491(3) .
C2 C3 1.352(3) .
C4 C5 1.469(3) .
